data_4510645
loop_
_publ_author_name
'P\'erez-Y\'a\~nez, Sonia'
'Beobide, Garikoitz'
'Castillo, Oscar'
'Cepeda, Javier'
'Luque, Antonio'
'Rom\'an, Pascual'

_publ_contact_author
;
 Oscar Castillo. Departamento de Quimica Inorganica. 
 Facultad de Ciencia y Tecnologia
 Universidad del Pais Vasco,  Apdo. 644,
 E-48080 Bilbao, Spain
;
_publ_section_title
;
 Structural Diversity in a Copper(II)/Isophthalato/9-Methyladenine System.
 From One- to Three-Dimensional Metal-Biomolecule Frameworks
;
_journal_issue 7
_journal_name_full 'Crystal Growth &amp; Design'
_journal_page_first 3057
_journal_paper_doi 10.1021/cg400458a
_journal_volume 13
_journal_year 2013
_chemical_compound_source 'synthesis as described'
_chemical_formula_moiety 'C28 H22 Cu2 N10 O8, 2(C8 H6 O4)'
_chemical_formula_structural 'C44 H34 Cu2 N10 O16'
_chemical_formula_sum 'C44 H34 Cu2 N10 O16'
_chemical_formula_weight 1085.90
_chemical_name_systematic
;
Poly[bis(mu-isophthalato-kO:kO':kO'':kO''')bis(9-methyladenine-kN7)
dicopper(II)--isophthalic acid (1/2)]
;
_space_group_IT_number 14
_symmetry_cell_setting monoclinic
_symmetry_Int_Tables_number 14
_symmetry_space_group_name_Hall '-P 2yab'
_symmetry_space_group_name_H-M 'P 1 21/a 1'
_atom_sites_solution_hydrogens geom
_atom_sites_solution_primary direct
_atom_sites_solution_secondary difmap
_audit_creation_method SHELXL97
_cell_angle_alpha 90.00
_cell_angle_beta 96.922(12)
_cell_angle_gamma 90.00
_cell_formula_units_Z 2
_cell_length_a 13.458(2)
_cell_length_b 13.046(1)
_cell_length_c 13.826(2)
_cell_measurement_reflns_used 13662
_cell_measurement_temperature 100(2)
_cell_measurement_theta_max 25.00
_cell_measurement_theta_min 2.15
_cell_volume 2409.8(5)
_computing_cell_refinement IPDS
_computing_data_collection 'IPDS (Stoe & Cie, 2006)'
_computing_data_reduction IPDS
_computing_molecular_graphics 'Ortep-3 (Farrugia, 1997)'
_computing_publication_material 'WinGX (Farrugia, 1999)'
_computing_structure_refinement 'SHELXL-97 (Sheldrick, 1997)'
_computing_structure_solution 'Sir92 (Altomare et al., 1993)'
_diffrn_ambient_temperature 100(2)
_diffrn_measured_fraction_theta_full 0.999
_diffrn_measured_fraction_theta_max 0.999
_diffrn_measurement_device_type 'IPDS IT'
_diffrn_measurement_method \w
_diffrn_radiation_monochromator graphite
_diffrn_radiation_source 'fine-focus sealed tube'
_diffrn_radiation_type MoK\a
_diffrn_radiation_wavelength 0.71073
_diffrn_reflns_av_R_equivalents 0.1358
_diffrn_reflns_av_sigmaI/netI 0.1772
_diffrn_reflns_limit_h_max 16
_diffrn_reflns_limit_h_min -16
_diffrn_reflns_limit_k_max 14
_diffrn_reflns_limit_k_min -15
_diffrn_reflns_limit_l_max 16
_diffrn_reflns_limit_l_min -16
_diffrn_reflns_number 13662
_diffrn_reflns_theta_full 25.00
_diffrn_reflns_theta_max 25.00
_diffrn_reflns_theta_min 2.15
_diffrn_standards_decay_% 0
_diffrn_standards_interval_count 0
_diffrn_standards_interval_time 0
_diffrn_standards_number 0
_exptl_absorpt_coefficient_mu 0.963
_exptl_absorpt_correction_T_max 0.953
_exptl_absorpt_correction_T_min 0.912
_exptl_absorpt_correction_type integration
_exptl_absorpt_process_details
;
X-RED; Stoe & Cie, 2001
;
_exptl_crystal_colour blue
_exptl_crystal_density_diffrn 1.496
_exptl_crystal_density_method 'not measured'
_exptl_crystal_description prism
_exptl_crystal_F_000 1108
_exptl_crystal_size_max 0.12
_exptl_crystal_size_mid 0.08
_exptl_crystal_size_min 0.05
_refine_diff_density_max 1.425
_refine_diff_density_min -0.913
_refine_diff_density_rms 0.145
_refine_ls_extinction_method none
_refine_ls_goodness_of_fit_ref 0.894
_refine_ls_hydrogen_treatment constr
_refine_ls_matrix_type full
_refine_ls_number_parameters 321
_refine_ls_number_reflns 4240
_refine_ls_number_restraints 0
_refine_ls_restrained_S_all 0.894
_refine_ls_R_factor_all 0.2040
_refine_ls_R_factor_gt 0.1050
_refine_ls_shift/su_max 0.000
_refine_ls_shift/su_mean 0.000
_refine_ls_structure_factor_coef Fsqd
_refine_ls_weighting_details 'calc w=1/[\s^2^(Fo^2^)+(0.1589P)^2^+0.0000P] where P=(Fo^2^+2Fc^2^)/3'
_refine_ls_weighting_scheme calc
_refine_ls_wR_factor_gt 0.2571
_refine_ls_wR_factor_ref 0.3001
_reflns_number_gt 1637
_reflns_number_total 4240
_reflns_threshold_expression >2sigma(I)
_cod_data_source_file cg400458a_si_002.cif
_cod_data_source_block "'compound3'"
_cod_depositor_comments
;
 Replacing the "&#x0096;" substring with the "--" substring in the
 _chemical_name_systematic data items value.

 Antanas Vaitkus,
 2017-03-29
;
_cod_original_cell_volume 2409.9(6)
_cod_original_sg_symbol_H-M 'P 21/a'
_cod_database_code 4510645

loop_
_symmetry_equiv_pos_as_xyz
'x, y, z'
'-x+1/2, y+1/2, -z'
'-x, -y, -z'
'x-1/2, -y-1/2, z'

loop_
_atom_site_label
_atom_site_type_symbol
_atom_site_fract_x
_atom_site_fract_y
_atom_site_fract_z
_atom_site_U_iso_or_equiv
_atom_site_adp_type
_atom_site_occupancy
_atom_site_symmetry_multiplicity
_atom_site_calc_flag
_atom_site_refinement_flags
Cu1 Cu -0.01969(10) 0.43885(9) -0.07790(12) 0.0590(5) Uani 1 1 d .
N1 N -0.1079(8) 0.4119(7) -0.4616(8) 0.072(3) Uani 1 1 d .
C2 C -0.1184(9) 0.3160(9) -0.4946(12) 0.075(4) Uani 1 1 d .
H2 H -0.1311 0.3081 -0.5618 0.090 Uiso 1 1 calc R
N3 N -0.1125(8) 0.2294(8) -0.4412(10) 0.076(3) Uani 1 1 d .
C4 C -0.0937(8) 0.2494(9) -0.3455(12) 0.067(4) Uani 1 1 d .
C5 C -0.0785(9) 0.3450(9) -0.2996(11) 0.065(3) Uani 1 1 d .
C6 C -0.0879(9) 0.4292(10) -0.3659(10) 0.065(3) Uiso 1 1 d .
N6 N -0.0822(9) 0.5260(7) -0.3307(9) 0.089(4) Uani 1 1 d .
H6A H -0.0914 0.5772 -0.3699 0.106 Uiso 1 1 calc R
H6B H -0.0693 0.5364 -0.2690 0.106 Uiso 1 1 calc R
N7 N -0.0584(7) 0.3378(7) -0.2005(8) 0.068(3) Uani 1 1 d .
C8 C -0.0630(9) 0.2354(9) -0.1840(11) 0.070(4) Uani 1 1 d .
H8 H -0.0540 0.2063 -0.1221 0.084 Uiso 1 1 calc R
N9 N -0.0822(7) 0.1798(7) -0.2675(9) 0.069(3) Uani 1 1 d .
C9 C -0.0933(10) 0.0699(9) -0.2743(11) 0.084(4) Uani 1 1 d .
H9A H -0.0859 0.0408 -0.2100 0.126 Uiso 1 1 calc R
H9B H -0.0431 0.0422 -0.3106 0.126 Uiso 1 1 calc R
H9C H -0.1585 0.0535 -0.3068 0.126 Uiso 1 1 calc R
C11 C 0.1658(9) 0.2713(8) 0.1335(11) 0.069(4) Uani 1 1 d .
C12 C 0.1557(11) 0.2511(9) 0.2322(11) 0.082(4) Uani 1 1 d .
H12 H 0.1144 0.2910 0.2662 0.098 Uiso 1 1 calc R
C13 C 0.2101(11) 0.1689(9) 0.2770(10) 0.076(4) Uani 1 1 d .
H13 H 0.2018 0.1506 0.3405 0.091 Uiso 1 1 calc R
C14 C 0.2758(9) 0.1150(8) 0.2273(11) 0.069(4) Uani 1 1 d .
H14 H 0.3131 0.0621 0.2586 0.083 Uiso 1 1 calc R
C15 C 0.2872(9) 0.1376(8) 0.1334(9) 0.059(3) Uani 1 1 d .
C16 C 0.2301(8) 0.2164(9) 0.0862(11) 0.066(3) Uani 1 1 d .
H16 H 0.2364 0.2312 0.0215 0.079 Uiso 1 1 calc R
C17 C 0.1054(9) 0.3584(9) 0.0799(11) 0.064(3) Uani 1 1 d .
O11 O 0.0728(6) 0.3414(6) -0.0081(6) 0.065(2) Uani 1 1 d .
O12 O 0.0992(6) 0.4409(6) 0.1275(6) 0.072(2) Uani 1 1 d .
C18 C 0.3630(9) 0.0793(8) 0.0814(11) 0.067(4) Uani 1 1 d .
O21 O 0.4064(6) 0.0050(6) 0.1275(6) 0.071(2) Uani 1 1 d .
O22 O 0.3743(6) 0.1073(6) -0.0016(7) 0.070(2) Uani 1 1 d .
C21 C 0.1529(9) 0.2540(9) 0.6295(10) 0.064(3) Uani 1 1 d .
C22 C 0.1705(9) 0.2699(10) 0.7278(10) 0.068(3) Uani 1 1 d .
H22 H 0.1724 0.3359 0.7533 0.082 Uiso 1 1 calc R
C23 C 0.1850(10) 0.1866(10) 0.7877(12) 0.081(4) Uani 1 1 d .
H23 H 0.1998 0.1962 0.8546 0.097 Uiso 1 1 calc R
C24 C 0.1778(9) 0.0854(9) 0.7495(12) 0.072(4) Uani 1 1 d .
H24 H 0.1872 0.0292 0.7910 0.087 Uiso 1 1 calc R
C25 C 0.1575(9) 0.0715(10) 0.6530(11) 0.072(4) Uani 1 1 d .
C26 C 0.1452(9) 0.1520(9) 0.5903(10) 0.067(4) Uani 1 1 d .
H26 H 0.1321 0.1412 0.5235 0.081 Uiso 1 1 calc R
C27 C 0.1376(9) 0.3367(10) 0.5568(13) 0.074(4) Uani 1 1 d .
O31 O 0.1211(7) 0.3221(7) 0.4684(8) 0.083(3) Uani 1 1 d .
O32 O 0.1453(6) 0.4321(6) 0.5952(7) 0.078(2) Uani 1 1 d .
H32 H 0.1360 0.4746 0.5513 0.118 Uiso 1 1 calc R
C28 C 0.1493(10) -0.0390(9) 0.6147(12) 0.067(4) Uani 1 1 d .
O41 O 0.1414(8) -0.1125(7) 0.6655(8) 0.098(3) Uani 1 1 d .
O42 O 0.1429(6) -0.0402(6) 0.5201(8) 0.080(3) Uani 1 1 d .
H42 H 0.1382 -0.0996 0.5008 0.120 Uiso 1 1 calc R

loop_
_atom_site_aniso_label
_atom_site_aniso_U_11
_atom_site_aniso_U_22
_atom_site_aniso_U_33
_atom_site_aniso_U_23
_atom_site_aniso_U_13
_atom_site_aniso_U_12
Cu1 0.0629(8) 0.0324(6) 0.0763(11) -0.0022(8) -0.0132(7) 0.0001(7)
N1 0.093(8) 0.042(5) 0.076(8) -0.011(5) -0.014(6) 0.001(5)
C2 0.063(8) 0.050(7) 0.107(12) -0.007(8) -0.007(7) 0.005(6)
N3 0.064(7) 0.070(7) 0.090(9) -0.025(7) -0.006(6) 0.000(5)
C4 0.042(6) 0.057(7) 0.101(11) -0.007(8) -0.003(7) 0.004(5)
C5 0.060(7) 0.048(7) 0.083(10) -0.009(7) -0.010(7) 0.008(5)
N6 0.135(10) 0.045(5) 0.078(8) -0.010(6) -0.023(7) 0.004(6)
N7 0.073(7) 0.043(5) 0.080(8) -0.007(5) -0.022(6) 0.010(5)
C8 0.073(8) 0.055(7) 0.077(9) -0.009(7) -0.012(7) 0.012(6)
N9 0.061(6) 0.037(5) 0.103(9) 0.002(6) -0.011(6) -0.002(4)
C9 0.085(9) 0.050(7) 0.110(12) -0.024(8) -0.014(8) -0.007(7)
C11 0.066(8) 0.040(6) 0.093(11) 0.002(7) -0.022(7) 0.008(6)
C12 0.106(11) 0.054(7) 0.074(10) 0.001(7) -0.029(8) 0.021(7)
C13 0.109(10) 0.049(7) 0.065(9) 0.014(7) -0.011(8) 0.014(7)
C14 0.071(8) 0.037(6) 0.096(12) -0.009(7) -0.010(8) 0.016(6)
C15 0.076(8) 0.041(6) 0.055(8) 0.011(6) -0.021(6) 0.004(6)
C16 0.057(7) 0.050(6) 0.087(10) 0.003(7) -0.012(7) 0.008(6)
C17 0.060(7) 0.047(7) 0.088(11) 0.021(7) 0.019(7) 0.005(6)
O11 0.082(6) 0.049(4) 0.058(6) -0.001(4) -0.014(5) 0.008(4)
O12 0.089(6) 0.040(4) 0.078(6) -0.010(4) -0.022(4) 0.008(4)
C18 0.083(8) 0.030(6) 0.077(10) 0.005(6) -0.038(7) 0.014(5)
O21 0.076(5) 0.053(5) 0.079(6) 0.006(4) -0.010(5) 0.016(4)
O22 0.074(5) 0.040(4) 0.087(7) 0.013(5) -0.021(5) 0.007(4)
C21 0.057(7) 0.056(7) 0.074(10) 0.014(7) -0.010(6) -0.007(5)
C22 0.068(8) 0.067(8) 0.064(9) -0.010(7) -0.015(7) -0.008(6)
C23 0.083(9) 0.071(9) 0.085(11) -0.022(9) -0.005(8) -0.001(7)
C24 0.066(8) 0.045(7) 0.102(12) -0.011(7) -0.003(7) -0.014(5)
C25 0.062(7) 0.069(9) 0.083(10) -0.011(9) -0.004(7) -0.015(7)
C26 0.066(8) 0.050(7) 0.079(10) -0.017(7) -0.013(7) -0.010(6)
C27 0.057(8) 0.059(8) 0.103(12) -0.026(8) -0.009(8) 0.002(6)
O31 0.109(7) 0.058(5) 0.074(7) -0.008(5) -0.020(6) 0.002(5)
O32 0.089(6) 0.060(5) 0.081(6) 0.001(5) -0.008(5) -0.002(5)
C28 0.076(8) 0.043(7) 0.076(10) -0.013(7) -0.015(7) -0.006(6)
O41 0.123(9) 0.050(5) 0.117(9) -0.002(6) 0.004(7) -0.014(5)
O42 0.094(6) 0.044(5) 0.099(8) -0.027(5) -0.005(6) -0.006(4)

loop_
_atom_type_symbol
_atom_type_description
_atom_type_scat_dispersion_real
_atom_type_scat_dispersion_imag
_atom_type_scat_source
C C 0.0033 0.0016 'International Tables Vol C Tables 4.2.6.8 and 6.1.1.4'
H H 0.0000 0.0000 'International Tables Vol C Tables 4.2.6.8 and 6.1.1.4'
N N 0.0061 0.0033 'International Tables Vol C Tables 4.2.6.8 and 6.1.1.4'
O O 0.0106 0.0060 'International Tables Vol C Tables 4.2.6.8 and 6.1.1.4'
Cu Cu 0.3201 1.2651 'International Tables Vol C Tables 4.2.6.8 and 6.1.1.4'

loop_
_geom_angle_atom_site_label_1
_geom_angle_atom_site_label_2
_geom_angle_atom_site_label_3
_geom_angle
_geom_angle_site_symmetry_1
_geom_angle_site_symmetry_3
O21 Cu1 O11 89.0(4) 2 .
O21 Cu1 O22 166.7(4) 2 4_565
O11 Cu1 O22 89.8(4) . 4_565
O21 Cu1 O12 86.6(4) 2 3_565
O11 Cu1 O12 167.4(3) . 3_565
O22 Cu1 O12 91.8(4) 4_565 3_565
O21 Cu1 N7 96.8(4) 2 .
O11 Cu1 N7 94.0(3) . .
O22 Cu1 N7 96.4(4) 4_565 .
O12 Cu1 N7 98.2(3) 3_565 .
O21 Cu1 Cu1 86.1(3) 2 3_565
O11 Cu1 Cu1 86.4(3) . 3_565
O22 Cu1 Cu1 80.6(3) 4_565 3_565
O12 Cu1 Cu1 81.5(2) 3_565 3_565
N7 Cu1 Cu1 177.0(3) . 3_565
C2 N1 C6 119.9(12) . .
N1 C2 N3 127.0(14) . .
N1 C2 H2 116.5 . .
N3 C2 H2 116.5 . .
C4 N3 C2 111.6(11) . .
N3 C4 C5 128.3(13) . .
N3 C4 N9 128.4(12) . .
C5 C4 N9 103.3(12) . .
N7 C5 C4 113.2(12) . .
N7 C5 C6 133.4(11) . .
C4 C5 C6 113.4(13) . .
N1 C6 N6 120.7(11) . .
N1 C6 C5 119.8(11) . .
N6 C6 C5 119.4(12) . .
C6 N6 H6A 120.0 . .
C6 N6 H6B 120.0 . .
H6A N6 H6B 120.0 . .
C8 N7 C5 103.2(10) . .
C8 N7 Cu1 118.7(9) . .
C5 N7 Cu1 138.1(8) . .
N7 C8 N9 112.9(12) . .
N7 C8 H8 123.6 . .
N9 C8 H8 123.6 . .
C8 N9 C4 107.5(10) . .
C8 N9 C9 126.3(12) . .
C4 N9 C9 126.2(12) . .
N9 C9 H9A 109.5 . .
N9 C9 H9B 109.5 . .
H9A C9 H9B 109.5 . .
N9 C9 H9C 109.5 . .
H9A C9 H9C 109.5 . .
H9B C9 H9C 109.5 . .
C16 C11 C12 120.7(11) . .
C16 C11 C17 119.5(13) . .
C12 C11 C17 119.8(12) . .
C13 C12 C11 117.7(13) . .
C13 C12 H12 121.2 . .
C11 C12 H12 121.2 . .
C14 C13 C12 120.2(13) . .
C14 C13 H13 119.9 . .
C12 C13 H13 119.9 . .
C15 C14 C13 121.3(11) . .
C15 C14 H14 119.3 . .
C13 C14 H14 119.3 . .
C14 C15 C16 119.2(12) . .
C14 C15 C18 120.2(10) . .
C16 C15 C18 120.6(12) . .
C11 C16 C15 120.8(13) . .
C11 C16 H16 119.6 . .
C15 C16 H16 119.6 . .
O11 C17 O12 127.8(11) . .
O11 C17 C11 115.9(11) . .
O12 C17 C11 116.2(13) . .
C17 O11 Cu1 119.2(7) . .
C17 O12 Cu1 124.1(8) . 3_565
O22 C18 O21 126.6(13) . .
O22 C18 C15 117.2(9) . .
O21 C18 C15 116.1(13) . .
C18 O21 Cu1 119.7(9) . 2_545
C18 O22 Cu1 126.0(8) . 4_665
C22 C21 C26 120.8(12) . .
C22 C21 C27 124.1(12) . .
C26 C21 C27 115.1(12) . .
C23 C22 C21 118.5(12) . .
C23 C22 H22 120.7 . .
C21 C22 H22 120.7 . .
C22 C23 C24 121.0(14) . .
C22 C23 H23 119.5 . .
C24 C23 H23 119.5 . .
C25 C24 C23 119.5(14) . .
C25 C24 H24 120.3 . .
C23 C24 H24 120.3 . .
C24 C25 C26 121.7(13) . .
C24 C25 C28 117.8(13) . .
C26 C25 C28 120.5(13) . .
C25 C26 C21 118.5(12) . .
C25 C26 H26 120.7 . .
C21 C26 H26 120.7 . .
O31 C27 O32 121.9(14) . .
O31 C27 C21 124.0(12) . .
O32 C27 C21 114.1(13) . .
C27 O32 H32 109.5 . .
O41 C28 O42 125.3(11) . .
O41 C28 C25 123.8(14) . .
O42 C28 C25 110.6(12) . .
C28 O42 H42 109.5 . .

loop_
_geom_bond_atom_site_label_1
_geom_bond_atom_site_label_2
_geom_bond_distance
_geom_bond_site_symmetry_2
Cu1 O21 1.948(8) 2
Cu1 O11 1.952(8) .
Cu1 O22 1.968(9) 4_565
Cu1 O12 1.975(8) 3_565
Cu1 N7 2.161(10) .
Cu1 Cu1 2.682(3) 3_565
N1 C2 1.333(15) .
N1 C6 1.338(15) .
C2 N3 1.348(16) .
C2 H2 0.9300 .
N3 C4 1.342(17) .
C4 C5 1.403(16) .
C4 N9 1.404(16) .
C5 N7 1.367(16) .
C5 C6 1.427(17) .
C6 N6 1.352(15) .
N6 H6A 0.8600 .
N6 H6B 0.8600 .
N7 C8 1.358(15) .
C8 N9 1.361(16) .
C8 H8 0.9300 .
N9 C9 1.444(14) .
C9 H9A 0.9600 .
C9 H9B 0.9600 .
C9 H9C 0.9600 .
C11 C16 1.350(17) .
C11 C12 1.412(19) .
C11 C17 1.536(16) .
C12 C13 1.400(16) .
C12 H12 0.9300 .
C13 C14 1.376(17) .
C13 H13 0.9300 .
C14 C15 1.357(17) .
C14 H14 0.9300 .
C15 C16 1.397(15) .
C15 C18 1.522(18) .
C16 H16 0.9300 .
C17 O11 1.262(15) .
C17 O12 1.269(14) .
O12 Cu1 1.975(8) 3_565
C18 O22 1.231(15) .
C18 O21 1.263(12) .
O21 Cu1 1.948(8) 2_545
O22 Cu1 1.968(9) 4_665
C21 C22 1.368(17) .
C21 C26 1.436(16) .
C21 C27 1.472(19) .
C22 C23 1.366(18) .
C22 H22 0.9300 .
C23 C24 1.421(16) .
C23 H23 0.9300 .
C24 C25 1.342(18) .
C24 H24 0.9300 .
C25 C26 1.359(18) .
C25 C28 1.535(17) .
C26 H26 0.9300 .
C27 O31 1.230(16) .
C27 O32 1.353(14) .
O32 H32 0.8200 .
C28 O41 1.201(15) .
C28 O42 1.300(16) .
O42 H42 0.8200 .

loop_
_geom_hbond_atom_site_label_D
_geom_hbond_atom_site_label_H
_geom_hbond_atom_site_label_A
_geom_hbond_distance_DH
_geom_hbond_distance_HA
_geom_hbond_distance_DA
_geom_hbond_angle_DHA
_geom_hbond_site_symmetry_A
N6 H6A O31 0.86 1.90 2.75(2) 172.4 3_565
N6 H6B O12 0.86 2.07 2.88(2) 157.3 3_565
O32 H32 N1 0.82 1.94 2.75(1) 171.7 3_565
O42 H42 N3 0.82 1.90 2.71(1) 171.3 3
